data_4029587
loop_
_publ_author_name
'Mishra, Kunj B.'
'Tiwari, Vinod K.'

_publ_section_title
;
 Click chemistry inspired synthesis of morpholine-fused triazoles.
;
_journal_issue 12
_journal_name_full 'The Journal of organic chemistry'
_journal_page_first 5752
_journal_page_last 5762
_journal_paper_doi 10.1021/jo500890w
_journal_volume 79
_journal_year 2014
_chemical_formula_sum 'C11 H12 Cl N3 O'
_chemical_formula_weight 237.68
_chemical_name_systematic
;
 ?
;
_space_group_IT_number 2
_symmetry_space_group_name_Hall '-P 1'
_symmetry_space_group_name_H-M 'P -1'
_atom_sites_solution_hydrogens geom
_atom_sites_solution_primary direct
_atom_sites_solution_secondary difmap
_audit_creation_method SHELXL-97
_cell_angle_alpha 90.00
_cell_angle_beta 90.00
_cell_angle_gamma 90.00
_cell_formula_units_Z 8
_cell_length_a 28.311(3)
_cell_length_b 10.0361(15)
_cell_length_c 8.1588(12)
_cell_measurement_temperature 293(2)
_cell_volume 2318.2(5)
_computing_structure_refinement 'SHELXL-97 (Sheldrick, 1997)'
_diffrn_ambient_temperature 293(2)
_diffrn_measured_fraction_theta_full 0.506
_diffrn_measured_fraction_theta_max 0.506
_diffrn_radiation_monochromator graphite
_diffrn_radiation_source 'fine-focus sealed tube'
_diffrn_radiation_type MoK\a
_diffrn_radiation_wavelength 0.71073
_diffrn_reflns_av_R_equivalents 0.0230
_diffrn_reflns_av_sigmaI/netI 0.0752
_diffrn_reflns_limit_h_max 20
_diffrn_reflns_limit_h_min -36
_diffrn_reflns_limit_k_max 12
_diffrn_reflns_limit_k_min -10
_diffrn_reflns_limit_l_max 11
_diffrn_reflns_limit_l_min -11
_diffrn_reflns_number 7506
_diffrn_reflns_theta_full 28.97
_diffrn_reflns_theta_max 28.97
_diffrn_reflns_theta_min 3.22
_exptl_absorpt_coefficient_mu 0.312
_exptl_crystal_density_diffrn 1.362
_exptl_crystal_density_method 'not measured'
_exptl_crystal_F_000 992
_refine_diff_density_max 0.400
_refine_diff_density_min -0.388
_refine_diff_density_rms 0.051
_refine_ls_extinction_method none
_refine_ls_goodness_of_fit_ref 1.031
_refine_ls_hydrogen_treatment mixed
_refine_ls_matrix_type full
_refine_ls_number_parameters 577
_refine_ls_number_reflns 6238
_refine_ls_number_restraints 0
_refine_ls_restrained_S_all 1.031
_refine_ls_R_factor_all 0.1595
_refine_ls_R_factor_gt 0.0808
_refine_ls_shift/su_max 0.000
_refine_ls_shift/su_mean 0.000
_refine_ls_structure_factor_coef Fsqd
_refine_ls_weighting_details 'calc w=1/[\s^2^(Fo^2^)+(0.0953P)^2^+1.9009P] where P=(Fo^2^+2Fc^2^)/3'
_refine_ls_weighting_scheme calc
_refine_ls_wR_factor_gt 0.1945
_refine_ls_wR_factor_ref 0.2428
_reflns_number_gt 3067
_reflns_number_total 6238
_reflns_threshold_expression >2sigma(I)
_cod_data_source_file jo500890w_si_002.cif
_cod_data_source_block shelxl
_cod_depositor_comments 'Adding full bibliography for 4029587--4029590.cif.'
_cod_database_code 4029587

loop_
_symmetry_equiv_pos_as_xyz
'x, y, z'
'-x, -y, -z'

loop_
_atom_site_label
_atom_site_type_symbol
_atom_site_fract_x
_atom_site_fract_y
_atom_site_fract_z
_atom_site_U_iso_or_equiv
_atom_site_adp_type
_atom_site_occupancy
_atom_site_symmetry_multiplicity
_atom_site_calc_flag
_atom_site_refinement_flags
Cl3 Cl 0.07315(8) -0.8747(3) 1.5278(4) 0.0972(12) Uani 1 1 d .
Cl1 Cl 0.42680(7) -0.3742(3) 1.5275(4) 0.0986(12) Uani 1 1 d .
Cl2 Cl 0.42703(8) -0.6253(3) 1.0258(4) 0.0961(11) Uani 1 1 d .
Cl4 Cl 0.07342(8) -1.1246(3) 1.0252(4) 0.0956(11) Uani 1 1 d .
O2 O 0.32149(15) -0.6860(5) 0.9692(5) 0.0470(15) Uani 1 1 d .
HO2 H 0.2956 -0.6614 0.9356 0.071 Uiso 1 1 calc R
O4 O 0.17848(14) -1.1862(5) 0.9687(5) 0.0480(15) Uani 1 1 d .
HO4 H 0.2044 -1.1614 0.9357 0.072 Uiso 1 1 calc R
O3 O 0.17859(15) -0.8143(5) 1.4704(6) 0.0468(15) Uani 1 1 d .
HO3 H 0.2043 -0.8402 1.4367 0.070 Uiso 1 1 calc R
O1 O 0.32098(15) -0.3151(5) 1.4712(6) 0.0483(15) Uani 1 1 d .
HO1 H 0.2955 -0.3424 1.4373 0.072 Uiso 1 1 calc R
N9 N 0.30073(18) -1.0476(6) 1.5771(8) 0.052(2) Uani 1 1 d .
N11 N 0.25732(19) -0.9579(6) 1.1313(8) 0.049(2) Uani 1 1 d .
N10 N 0.24892(18) -1.0823(6) 1.1799(7) 0.0406(17) Uani 1 1 d .
N8 N 0.25704(19) -1.0441(6) 1.6316(9) 0.057(2) Uani 1 1 d .
C34 C 0.3694(2) -1.1041(7) 1.0419(8) 0.0377(18) Uani 1 1 d .
N7 N 0.24934(17) -0.9181(5) 1.6782(7) 0.0383(16) Uani 1 1 d .
N6 N 0.25075(18) -0.5805(5) 1.1772(6) 0.0402(17) Uani 1 1 d .
C12 C 0.1298(2) -0.6038(7) 1.0411(8) 0.0404(19) Uani 1 1 d .
N1 N 0.25049(17) -0.4198(5) 1.6790(7) 0.0373(16) Uani 1 1 d .
C1 C 0.1299(2) -0.3975(6) 1.5409(8) 0.0363(17) Uani 1 1 d .
C21 C 0.3338(2) -0.6117(7) 1.1083(8) 0.042(2) Uani 1 1 d .
H21 H 0.3364 -0.5182 1.0745 0.050 Uiso 1 1 calc R
C29 C 0.3209(2) -0.9250(6) 1.5879(8) 0.0366(18) Uani 1 1 d .
N12 N 0.30109(19) -0.9508(6) 1.0748(8) 0.051(2) Uani 1 1 d .
N4 N 0.19903(19) -0.4521(6) 1.0762(8) 0.0470(19) Uani 1 1 d .
C35 C 0.3934(2) -1.0196(8) 0.9393(10) 0.054(3) Uani 1 1 d .
H35 H 0.3779 -0.9443 0.9001 0.065 Uiso 1 1 calc R
C20 C 0.2967(2) -0.6189(7) 1.2426(8) 0.044(2) Uani 1 1 d .
H20A H 0.2951 -0.7090 1.2855 0.053 Uiso 1 1 calc R
H20B H 0.3053 -0.5597 1.3317 0.053 Uiso 1 1 calc R
C23 C 0.3694(2) -0.8968(7) 1.5403(8) 0.0394(19) Uani 1 1 d .
N5 N 0.24287(19) -0.4560(6) 1.1302(8) 0.0461(18) Uani 1 1 d .
C41 C 0.2874(2) -1.1565(7) 1.1526(8) 0.0393(19) Uani 1 1 d .
H41 H 0.2906 -1.2472 1.1735 0.047 Uiso 1 1 calc R
C38 C 0.4387(3) -1.2413(9) 1.0545(11) 0.059(3) Uani 1 1 d .
H38 H 0.4540 -1.3166 1.0945 0.071 Uiso 1 1 calc R
C40 C 0.3208(2) -1.0755(6) 1.0892(8) 0.0368(18) Uani 1 1 d .
C18 C 0.1795(2) -0.5755(6) 1.0883(8) 0.0389(19) Uani 1 1 d .
C31 C 0.2033(2) -0.8827(8) 1.7443(8) 0.046(2) Uani 1 1 d .
H31A H 0.2045 -0.7936 1.7900 0.056 Uiso 1 1 calc R
H31B H 0.1949 -0.9440 1.8315 0.056 Uiso 1 1 calc R
N2 N 0.24269(19) -0.5431(5) 1.6307(8) 0.050(2) Uani 1 1 d .
C10 C 0.3343(2) -0.3883(7) 1.6080(9) 0.042(2) Uani 1 1 d .
H10 H 0.3372 -0.4816 1.5738 0.051 Uiso 1 1 calc R
N3 N 0.19893(19) -0.5485(6) 1.5767(8) 0.052(2) Uani 1 1 d .
C7 C 0.1791(2) -0.4249(6) 1.5873(8) 0.0354(17) Uani 1 1 d .
C9 C 0.2971(2) -0.3824(7) 1.7414(9) 0.050(2) Uani 1 1 d .
H9A H 0.3058 -0.4423 1.8297 0.060 Uiso 1 1 calc R
H9B H 0.2957 -0.2928 1.7856 0.060 Uiso 1 1 calc R
C13 C 0.1074(2) -0.7163(8) 1.0994(10) 0.054(3) Uani 1 1 d .
H13 H 0.1234 -0.7745 1.1685 0.065 Uiso 1 1 calc R
C17 C 0.1064(2) -0.5158(8) 0.9347(9) 0.047(2) Uani 1 1 d .
H17 H 0.1216 -0.4406 0.8942 0.056 Uiso 1 1 calc R
C8 C 0.2124(2) -0.3438(6) 1.6548(8) 0.043(2) Uani 1 1 d .
H8 H 0.2093 -0.2537 1.6790 0.051 Uiso 1 1 calc R
C14 C 0.0618(3) -0.7425(8) 1.0558(11) 0.065(3) Uani 1 1 d .
H14 H 0.0467 -0.8179 1.0958 0.078 Uiso 1 1 calc R
C44 C 0.1186(2) -1.1528(9) 1.1754(11) 0.060(3) Uani 1 1 d .
H44A H 0.1117 -1.1017 1.2734 0.072 Uiso 1 1 calc R
H44B H 0.1193 -1.2464 1.2049 0.072 Uiso 1 1 calc R
C6 C 0.1071(2) -0.2846(7) 1.5973(9) 0.050(2) Uani 1 1 d .
H6 H 0.1227 -0.2267 1.6679 0.060 Uiso 1 1 calc R
C43 C 0.1658(2) -1.1119(7) 1.1077(9) 0.047(2) Uani 1 1 d .
H43 H 0.1631 -1.0187 1.0732 0.057 Uiso 1 1 calc R
C19 C 0.2129(2) -0.6575(6) 1.1534(8) 0.0396(19) Uani 1 1 d .
H19 H 0.2100 -0.7479 1.1765 0.048 Uiso 1 1 calc R
C39 C 0.3922(2) -1.2168(7) 1.0991(9) 0.049(2) Uani 1 1 d .
H39 H 0.3764 -1.2761 1.1675 0.059 Uiso 1 1 calc R
C30 C 0.2876(2) -0.8431(6) 1.6537(8) 0.041(2) Uani 1 1 d .
H30 H 0.2909 -0.7528 1.6769 0.049 Uiso 1 1 calc R
C22 C 0.3813(2) -0.6527(9) 1.1759(11) 0.065(3) Uani 1 1 d .
H22A H 0.3806 -0.7462 1.2058 0.078 Uiso 1 1 calc R
H22B H 0.3882 -0.6014 1.2739 0.078 Uiso 1 1 calc R
C36 C 0.4400(3) -1.0419(9) 0.8913(10) 0.065(3) Uani 1 1 d .
H36 H 0.4556 -0.9833 0.8217 0.078 Uiso 1 1 calc R
C15 C 0.0379(3) -0.6548(10) 0.9502(12) 0.067(3) Uani 1 1 d .
H15 H 0.0068 -0.6724 0.9201 0.080 Uiso 1 1 calc R
C24 C 0.3944(2) -0.9808(7) 1.4353(9) 0.052(2) Uani 1 1 d .
H24 H 0.3795 -1.0561 1.3940 0.062 Uiso 1 1 calc R
C33 C 0.1190(2) -0.8464(9) 1.6744(11) 0.063(3) Uani 1 1 d .
H33A H 0.1201 -0.7525 1.7021 0.075 Uiso 1 1 calc R
H33B H 0.1123 -0.8960 1.7737 0.075 Uiso 1 1 calc R
C42 C 0.2039(2) -1.1176(7) 1.2410(8) 0.045(2) Uani 1 1 d .
H42A H 0.1954 -1.0573 1.3292 0.054 Uiso 1 1 calc R
H42B H 0.2052 -1.2070 1.2858 0.054 Uiso 1 1 calc R
C11 C 0.3812(2) -0.3460(9) 1.6762(11) 0.063(3) Uani 1 1 d .
H11A H 0.3880 -0.3963 1.7749 0.076 Uiso 1 1 calc R
H11B H 0.3802 -0.2522 1.7046 0.076 Uiso 1 1 calc R
C27 C 0.4386(3) -0.7591(8) 1.5527(11) 0.062(3) Uani 1 1 d .
H27 H 0.4536 -0.6828 1.5910 0.075 Uiso 1 1 calc R
C16 C 0.0601(3) -0.5441(10) 0.8916(11) 0.063(3) Uani 1 1 d .
H16 H 0.0439 -0.4866 0.8219 0.076 Uiso 1 1 calc R
C2 C 0.1057(2) -0.4837(7) 1.4387(9) 0.0429(19) Uani 1 1 d .
H2 H 0.1201 -0.5616 1.4027 0.051 Uiso 1 1 calc R
C28 C 0.3929(2) -0.7847(7) 1.5980(10) 0.049(2) Uani 1 1 d .
H28 H 0.3774 -0.7262 1.6682 0.059 Uiso 1 1 calc R
C3 C 0.0605(2) -0.4547(9) 1.3906(10) 0.057(2) Uani 1 1 d .
H3 H 0.0451 -0.5107 1.3172 0.069 Uiso 1 1 calc R
C25 C 0.4394(2) -0.9567(8) 1.3919(10) 0.062(3) Uani 1 1 d .
H25 H 0.4549 -1.0152 1.3218 0.074 Uiso 1 1 calc R
C5 C 0.0622(3) -0.2576(9) 1.5509(11) 0.065(3) Uani 1 1 d .
H5 H 0.0475 -0.1803 1.5875 0.078 Uiso 1 1 calc R
C26 C 0.4626(2) -0.8461(9) 1.4503(11) 0.061(3) Uani 1 1 d .
H26 H 0.4939 -0.8299 1.4216 0.073 Uiso 1 1 calc R
C4 C 0.0380(3) -0.3449(9) 1.4488(11) 0.068(3) Uani 1 1 d .
H4 H 0.0067 -0.3284 1.4207 0.081 Uiso 1 1 calc R
C32 C 0.1657(2) -0.8886(7) 1.6080(8) 0.044(2) Uani 1 1 d .
H32 H 0.1628 -0.9818 1.5736 0.053 Uiso 1 1 calc R
C37 C 0.4623(3) -1.1564(10) 0.9524(11) 0.065(3) Uani 1 1 d .
H37 H 0.4934 -1.1746 0.9232 0.078 Uiso 1 1 calc R

loop_
_atom_site_aniso_label
_atom_site_aniso_U_11
_atom_site_aniso_U_22
_atom_site_aniso_U_33
_atom_site_aniso_U_23
_atom_site_aniso_U_13
_atom_site_aniso_U_12
Cl3 0.0662(12) 0.101(2) 0.124(2) -0.015(2) -0.0066(15) 0.0046(13)
Cl1 0.0634(12) 0.107(2) 0.126(3) -0.016(2) 0.0077(15) -0.0030(13)
Cl2 0.0614(12) 0.103(2) 0.124(3) 0.023(2) 0.0104(15) -0.0012(14)
Cl4 0.0637(13) 0.101(2) 0.122(3) 0.023(2) -0.0018(15) -0.0064(14)
O2 0.057(2) 0.051(3) 0.034(2) -0.004(3) -0.005(2) 0.001(2)
O4 0.055(2) 0.051(3) 0.038(3) -0.006(3) 0.003(2) 0.001(2)
O3 0.053(2) 0.049(3) 0.038(3) 0.003(3) 0.001(2) 0.000(2)
O1 0.057(3) 0.050(3) 0.038(3) 0.001(3) -0.010(2) 0.004(2)
N9 0.050(3) 0.038(4) 0.067(5) -0.013(4) 0.001(3) 0.003(3)
N11 0.054(3) 0.036(4) 0.058(4) 0.001(4) 0.008(3) -0.002(3)
N10 0.054(3) 0.032(4) 0.036(3) 0.000(3) -0.001(3) -0.004(3)
N8 0.057(3) 0.040(4) 0.074(5) -0.015(4) 0.001(3) 0.002(3)
C34 0.049(3) 0.036(4) 0.027(3) -0.001(4) 0.005(3) -0.007(3)
N7 0.049(3) 0.030(3) 0.036(3) 0.003(3) -0.001(3) 0.005(3)
N6 0.052(3) 0.035(3) 0.034(3) -0.002(3) 0.002(3) 0.007(3)
C12 0.049(3) 0.033(4) 0.039(4) -0.008(4) 0.004(3) 0.001(3)
N1 0.049(3) 0.030(3) 0.033(3) 0.003(3) 0.003(3) -0.006(2)
C1 0.049(3) 0.030(4) 0.030(3) 0.009(4) 0.006(3) -0.005(3)
C21 0.045(3) 0.040(4) 0.041(4) 0.000(4) -0.007(3) -0.005(3)
C29 0.047(3) 0.030(4) 0.033(3) -0.002(4) -0.003(3) 0.000(3)
N12 0.053(3) 0.031(3) 0.068(4) -0.001(4) 0.001(3) -0.003(3)
N4 0.053(3) 0.029(3) 0.059(4) 0.005(4) -0.001(3) -0.001(3)
C35 0.049(4) 0.061(6) 0.052(5) -0.009(5) -0.015(4) 0.009(4)
C20 0.052(4) 0.044(5) 0.036(3) 0.003(4) -0.008(3) 0.001(3)
C23 0.049(3) 0.038(4) 0.031(3) 0.003(4) -0.006(3) 0.009(3)
N5 0.049(3) 0.029(3) 0.060(4) 0.009(4) 0.001(3) -0.004(3)
C41 0.051(3) 0.031(4) 0.037(3) -0.002(4) -0.002(3) 0.003(3)
C38 0.052(4) 0.054(6) 0.072(6) -0.008(6) 0.003(4) 0.008(4)
C40 0.049(3) 0.030(4) 0.032(3) -0.002(4) -0.008(3) -0.001(3)
C18 0.050(3) 0.030(4) 0.037(4) -0.007(4) 0.002(3) 0.006(3)
C31 0.054(4) 0.050(5) 0.035(3) 0.000(4) 0.012(3) 0.001(3)
N2 0.053(3) 0.029(3) 0.069(5) 0.000(4) -0.004(3) 0.004(3)
C10 0.043(3) 0.035(4) 0.048(4) -0.007(4) -0.008(3) 0.003(3)
N3 0.052(3) 0.040(4) 0.065(4) -0.012(4) -0.005(3) 0.003(3)
C7 0.049(3) 0.026(4) 0.031(3) 0.003(4) 0.007(3) -0.005(3)
C9 0.054(4) 0.053(5) 0.043(4) -0.004(5) -0.016(4) 0.008(4)
C13 0.057(4) 0.049(5) 0.056(5) -0.009(5) -0.009(4) 0.008(4)
C17 0.051(4) 0.044(5) 0.046(4) 0.005(4) 0.006(4) -0.003(3)
C8 0.055(4) 0.032(4) 0.041(4) -0.006(4) 0.001(3) 0.003(3)
C14 0.067(5) 0.052(5) 0.077(6) -0.012(6) 0.011(5) -0.020(4)
C44 0.046(4) 0.065(6) 0.071(6) 0.020(6) 0.016(4) -0.005(4)
C6 0.055(4) 0.042(5) 0.052(4) 0.003(5) 0.004(4) 0.001(3)
C43 0.050(4) 0.046(5) 0.045(4) -0.003(4) 0.008(3) 0.009(3)
C19 0.050(3) 0.028(4) 0.041(4) 0.001(4) 0.005(3) -0.003(3)
C39 0.055(4) 0.043(5) 0.049(4) 0.000(5) -0.001(4) 0.000(3)
C30 0.049(3) 0.029(4) 0.045(4) -0.003(4) -0.009(4) 0.001(3)
C22 0.052(4) 0.079(6) 0.064(5) 0.002(6) -0.007(4) -0.002(4)
C36 0.061(4) 0.080(7) 0.053(5) 0.001(6) 0.009(4) -0.008(5)
C15 0.049(4) 0.078(7) 0.072(6) -0.012(7) -0.005(4) -0.004(5)
C24 0.054(4) 0.051(5) 0.050(4) -0.006(5) -0.012(4) 0.003(3)
C33 0.054(4) 0.071(6) 0.064(5) -0.010(6) 0.014(4) -0.001(4)
C42 0.056(4) 0.046(5) 0.033(3) 0.002(4) 0.010(3) -0.006(3)
C11 0.054(4) 0.068(6) 0.068(5) -0.006(6) -0.012(4) 0.003(4)
C27 0.065(5) 0.056(5) 0.067(6) 0.007(6) -0.012(5) -0.013(4)
C16 0.057(4) 0.077(7) 0.055(5) 0.006(6) -0.002(5) 0.001(5)
C2 0.051(3) 0.038(4) 0.039(4) 0.009(4) 0.008(3) -0.008(3)
C28 0.055(4) 0.039(4) 0.053(5) 0.000(5) -0.004(4) -0.002(3)
C3 0.057(4) 0.066(6) 0.048(4) 0.001(5) 0.005(4) -0.013(4)
C25 0.056(4) 0.069(6) 0.062(5) -0.009(6) 0.001(4) 0.011(4)
C5 0.065(5) 0.058(5) 0.074(6) 0.004(6) 0.008(4) 0.021(4)
C26 0.051(4) 0.073(6) 0.058(5) 0.017(6) 0.009(4) -0.004(4)
C4 0.055(4) 0.084(7) 0.065(5) -0.003(6) -0.011(4) 0.007(4)
C32 0.051(4) 0.042(5) 0.040(4) -0.006(4) 0.008(3) 0.002(3)
C37 0.054(4) 0.071(6) 0.069(6) -0.013(6) -0.003(5) 0.011(5)

loop_
_atom_type_symbol
_atom_type_description
_atom_type_scat_dispersion_real
_atom_type_scat_dispersion_imag
_atom_type_scat_source
C C 0.0033 0.0016 'International Tables Vol C Tables 4.2.6.8 and 6.1.1.4'
H H 0.0000 0.0000 'International Tables Vol C Tables 4.2.6.8 and 6.1.1.4'
N N 0.0061 0.0033 'International Tables Vol C Tables 4.2.6.8 and 6.1.1.4'
O O 0.0106 0.0060 'International Tables Vol C Tables 4.2.6.8 and 6.1.1.4'
Cl Cl 0.1484 0.1585 'International Tables Vol C Tables 4.2.6.8 and 6.1.1.4'

loop_
_geom_angle_atom_site_label_1
_geom_angle_atom_site_label_2
_geom_angle_atom_site_label_3
_geom_angle
C21 O2 HO2 109.5
C43 O4 HO4 109.5
C32 O3 HO3 109.5
C10 O1 HO1 109.5
N8 N9 C29 110.5(5)
N12 N11 N10 108.7(5)
N11 N10 C41 109.1(6)
N11 N10 C42 120.0(5)
C41 N10 C42 130.8(6)
N9 N8 N7 105.9(6)
C35 C34 C39 118.7(6)
C35 C34 C40 120.5(6)
C39 C34 C40 120.8(7)
C30 N7 N8 111.0(5)
C30 N7 C31 130.2(5)
N8 N7 C31 118.8(6)
N5 N6 C19 111.6(5)
N5 N6 C20 120.3(6)
C19 N6 C20 128.0(6)
C13 C12 C17 120.8(6)
C13 C12 C18 120.2(7)
C17 C12 C18 119.1(7)
N2 N1 C8 110.9(5)
N2 N1 C9 119.7(5)
C8 N1 C9 129.3(5)
C6 C1 C2 118.7(5)
C6 C1 C7 120.8(5)
C2 C1 C7 120.6(5)
O2 C21 C22 111.9(5)
O2 C21 C20 112.7(5)
C22 C21 C20 109.8(6)
O2 C21 H21 107.4
C22 C21 H21 107.4
C20 C21 H21 107.4
N9 C29 C30 106.3(6)
N9 C29 C23 123.8(5)
C30 C29 C23 129.9(6)
N11 N12 C40 107.5(6)
N5 N4 C18 109.4(6)
C34 C35 C36 122.7(8)
C34 C35 H35 118.7
C36 C35 H35 118.7
N6 C20 C21 109.9(6)
N6 C20 H20A 109.7
C21 C20 H20A 109.7
N6 C20 H20B 109.7
C21 C20 H20B 109.7
H20A C20 H20B 108.2
C28 C23 C24 117.1(6)
C28 C23 C29 121.2(5)
C24 C23 C29 121.7(5)
N4 N5 N6 106.4(5)
N10 C41 C40 107.4(6)
N10 C41 H41 126.3
C40 C41 H41 126.3
C37 C38 C39 120.9(8)
C37 C38 H38 119.5
C39 C38 H38 119.5
C41 C40 N12 107.2(5)
C41 C40 C34 130.1(6)
N12 C40 C34 122.6(7)
N4 C18 C19 107.2(5)
N4 C18 C12 122.7(6)
C19 C18 C12 130.1(7)
N7 C31 C32 110.1(5)
N7 C31 H31A 109.6
C32 C31 H31A 109.6
N7 C31 H31B 109.6
C32 C31 H31B 109.6
H31A C31 H31B 108.2
N3 N2 N1 107.2(4)
O1 C10 C11 112.9(7)
O1 C10 C9 111.6(5)
C11 C10 C9 109.7(5)
O1 C10 H10 107.5
C11 C10 H10 107.5
C9 C10 H10 107.5
N2 N3 C7 109.2(5)
C8 C7 N3 106.5(5)
C8 C7 C1 130.4(5)
N3 C7 C1 123.0(5)
N1 C9 C10 111.5(5)
N1 C9 H9A 109.3
C10 C9 H9A 109.3
N1 C9 H9B 109.3
C10 C9 H9B 109.3
H9A C9 H9B 108.0
C14 C13 C12 120.2(8)
C14 C13 H13 119.9
C12 C13 H13 119.9
C16 C17 C12 118.3(8)
C16 C17 H17 120.9
C12 C17 H17 120.9
N1 C8 C7 106.1(5)
N1 C8 H8 127.0
C7 C8 H8 127.0
C13 C14 C15 119.7(9)
C13 C14 H14 120.2
C15 C14 H14 120.2
C43 C44 Cl4 109.9(7)
C43 C44 H44A 109.7
Cl4 C44 H44A 109.7
C43 C44 H44B 109.7
Cl4 C44 H44B 109.7
H44A C44 H44B 108.2
C5 C6 C1 120.7(6)
C5 C6 H6 119.7
C1 C6 H6 119.7
O4 C43 C44 112.3(5)
O4 C43 C42 112.0(4)
C44 C43 C42 110.8(7)
O4 C43 H43 107.2
C44 C43 H43 107.2
C42 C43 H43 107.2
N6 C19 C18 105.3(6)
N6 C19 H19 127.3
C18 C19 H19 127.3
C34 C39 C38 119.9(9)
C34 C39 H39 120.0
C38 C39 H39 120.0
N7 C30 C29 106.3(5)
N7 C30 H30 126.8
C29 C30 H30 126.8
C21 C22 Cl2 110.4(7)
C21 C22 H22A 109.6
Cl2 C22 H22A 109.6
C21 C22 H22B 109.6
Cl2 C22 H22B 109.6
H22A C22 H22B 108.1
C35 C36 C37 117.2(9)
C35 C36 H36 121.4
C37 C36 H36 121.4
C16 C15 C14 120.2(7)
C16 C15 H15 119.9
C14 C15 H15 119.9
C25 C24 C23 122.3(6)
C25 C24 H24 118.8
C23 C24 H24 118.8
C32 C33 Cl3 110.8(5)
C32 C33 H33A 109.5
Cl3 C33 H33A 109.5
C32 C33 H33B 109.5
Cl3 C33 H33B 109.5
H33A C33 H33B 108.1
N10 C42 C43 112.0(6)
N10 C42 H42A 109.2
C43 C42 H42A 109.2
N10 C42 H42B 109.2
C43 C42 H42B 109.2
H42A C42 H42B 107.9
C10 C11 Cl1 109.9(5)
C10 C11 H11A 109.7
Cl1 C11 H11A 109.7
C10 C11 H11B 109.7
Cl1 C11 H11B 109.7
H11A C11 H11B 108.2
C28 C27 C26 120.5(6)
C28 C27 H27 119.7
C26 C27 H27 119.7
C15 C16 C17 120.9(9)
C15 C16 H16 119.6
C17 C16 H16 119.6
C3 C2 C1 120.2(6)
C3 C2 H2 119.9
C1 C2 H2 119.9
C27 C28 C23 120.8(6)
C27 C28 H28 119.6
C23 C28 H28 119.6
C4 C3 C2 120.8(6)
C4 C3 H3 119.6
C2 C3 H3 119.6
C24 C25 C26 120.5(6)
C24 C25 H25 119.8
C26 C25 H25 119.8
C6 C5 C4 120.4(6)
C6 C5 H5 119.8
C4 C5 H5 119.8
C25 C26 C27 118.8(7)
C25 C26 H26 120.6
C27 C26 H26 120.6
C3 C4 C5 119.2(6)
C3 C4 H4 120.4
C5 C4 H4 120.4
O3 C32 C33 111.9(6)
O3 C32 C31 112.3(6)
C33 C32 C31 109.9(5)
O3 C32 H32 107.5
C33 C32 H32 107.5
C31 C32 H32 107.5
C38 C37 C36 120.5(7)
C38 C37 H37 119.8
C36 C37 H37 119.8

loop_
_geom_bond_atom_site_label_1
_geom_bond_atom_site_label_2
_geom_bond_distance
Cl3 C33 1.788(7)
Cl1 C11 1.794(8)
Cl2 C22 1.802(10)
Cl4 C44 1.793(8)
O2 C21 1.402(6)
O2 HO2 0.8200
O4 C43 1.404(6)
O4 HO4 0.8200
O3 C32 1.396(9)
O3 HO3 0.8200
O1 C10 1.388(9)
O1 HO1 0.8200
N9 N8 1.315(8)
N9 C29 1.360(9)
N11 N12 1.324(8)
N11 N10 1.331(9)
N10 C41 1.339(7)
N10 C42 1.415(9)
N8 N7 1.339(6)
C34 C35 1.371(11)
C34 C39 1.384(9)
C34 C40 1.458(8)
N7 C30 1.335(9)
N7 C31 1.454(8)
N6 N5 1.326(8)
N6 C19 1.335(8)
N6 C20 1.458(7)
C12 C13 1.379(11)
C12 C17 1.404(10)
C12 C18 1.485(8)
N1 N2 1.318(7)
N1 C8 1.334(7)
N1 C9 1.462(7)
C1 C6 1.383(7)
C1 C2 1.384(8)
C1 C7 1.469(8)
C21 C22 1.511(8)
C21 C20 1.520(11)
C21 H21 0.9800
C29 C30 1.361(7)
C29 C23 1.454(9)
N12 C40 1.376(8)
N4 N5 1.318(7)
N4 C18 1.360(10)
C35 C36 1.394(10)
C35 H35 0.9300
C20 H20A 0.9700
C20 H20B 0.9700
C23 C28 1.389(9)
C23 C24 1.395(8)
C41 C40 1.350(10)
C41 H41 0.9300
C38 C37 1.367(13)
C38 C39 1.386(9)
C38 H38 0.9300
C18 C19 1.362(8)
C31 C32 1.541(8)
C31 H31A 0.9700
C31 H31B 0.9700
N2 N3 1.316(7)
C10 C11 1.501(9)
C10 C9 1.517(11)
C10 H10 0.9800
N3 C7 1.364(7)
C7 C8 1.362(8)
C9 H9A 0.9700
C9 H9B 0.9700
C13 C14 1.364(9)
C13 H13 0.9300
C17 C16 1.389(10)
C17 H17 0.9300
C8 H8 0.9300
C14 C15 1.406(13)
C14 H14 0.9300
C44 C43 1.504(11)
C44 H44A 0.9700
C44 H44B 0.9700
C6 C5 1.353(9)
C6 H6 0.9300
C43 C42 1.532(8)
C43 H43 0.9800
C19 H19 0.9300
C39 H39 0.9300
C30 H30 0.9300
C22 H22A 0.9700
C22 H22B 0.9700
C36 C37 1.402(12)
C36 H36 0.9300
C15 C16 1.362(14)
C15 H15 0.9300
C24 C25 1.343(11)
C24 H24 0.9300
C33 C32 1.488(9)
C33 H33A 0.9700
C33 H33B 0.9700
C42 H42A 0.9700
C42 H42B 0.9700
C11 H11A 0.9700
C11 H11B 0.9700
C27 C28 1.369(11)
C27 C26 1.387(9)
C27 H27 0.9300
C16 H16 0.9300
C2 C3 1.368(9)
C2 H2 0.9300
C28 H28 0.9300
C3 C4 1.359(9)
C3 H3 0.9300
C25 C26 1.375(10)
C25 H25 0.9300
C5 C4 1.390(10)
C5 H5 0.9300
C26 H26 0.9300
C4 H4 0.9300
C32 H32 0.9800
C37 H37 0.9300

loop_
_geom_torsion_atom_site_label_1
_geom_torsion_atom_site_label_2
_geom_torsion_atom_site_label_3
_geom_torsion_atom_site_label_4
_geom_torsion
N12 N11 N10 C41 -0.7(7)
N12 N11 N10 C42 -178.1(5)
C29 N9 N8 N7 -0.2(8)
N9 N8 N7 C30 -0.1(8)
N9 N8 N7 C31 179.8(6)
N8 N9 C29 C30 0.4(8)
N8 N9 C29 C23 178.7(6)
N10 N11 N12 C40 -0.3(7)
C39 C34 C35 C36 -0.6(8)
C40 C34 C35 C36 179.6(5)
N5 N6 C20 C21 -67.6(7)
C19 N6 C20 C21 111.2(8)
O2 C21 C20 N6 -54.0(8)
C22 C21 C20 N6 -179.5(5)
N9 C29 C23 C28 -160.0(7)
C30 C29 C23 C28 17.9(11)
N9 C29 C23 C24 19.9(11)
C30 C29 C23 C24 -162.2(7)
C18 N4 N5 N6 -0.5(8)
C19 N6 N5 N4 0.5(7)
C20 N6 N5 N4 179.5(5)
N11 N10 C41 C40 1.4(6)
C42 N10 C41 C40 178.4(5)
N10 C41 C40 N12 -1.5(6)
N10 C41 C40 C34 178.1(5)
N11 N12 C40 C41 1.1(7)
N11 N12 C40 C34 -178.6(5)
C35 C34 C40 C41 161.8(6)
C39 C34 C40 C41 -18.1(9)
C35 C34 C40 N12 -18.6(8)
C39 C34 C40 N12 161.5(5)
N5 N4 C18 C19 0.4(8)
N5 N4 C18 C12 178.4(6)
C13 C12 C18 N4 -160.5(6)
C17 C12 C18 N4 20.5(9)
C13 C12 C18 C19 17.0(10)
C17 C12 C18 C19 -161.9(6)
C30 N7 C31 C32 110.7(8)
N8 N7 C31 C32 -69.1(8)
C8 N1 N2 N3 -1.0(9)
C9 N1 N2 N3 -178.3(7)
N1 N2 N3 C7 1.6(9)
N2 N3 C7 C8 -1.7(9)
N2 N3 C7 C1 -178.2(7)
C6 C1 C7 C8 -15.2(12)
C2 C1 C7 C8 164.3(8)
C6 C1 C7 N3 160.5(7)
C2 C1 C7 N3 -20.0(11)
N2 N1 C9 C10 66.9(9)
C8 N1 C9 C10 -109.8(8)
O1 C10 C9 N1 52.7(8)
C11 C10 C9 N1 178.6(6)
C17 C12 C13 C14 -0.9(9)
C18 C12 C13 C14 -179.9(5)
C13 C12 C17 C16 0.9(9)
C18 C12 C17 C16 179.8(5)
N2 N1 C8 C7 -0.1(8)
C9 N1 C8 C7 176.9(7)
N3 C7 C8 N1 1.0(8)
C1 C7 C8 N1 177.2(7)
C12 C13 C14 C15 0.5(10)
C2 C1 C6 C5 -1.3(13)
C7 C1 C6 C5 178.2(9)
Cl4 C44 C43 O4 -61.5(7)
Cl4 C44 C43 C42 172.5(4)
N5 N6 C19 C18 -0.2(7)
C20 N6 C19 C18 -179.1(6)
N4 C18 C19 N6 -0.1(7)
C12 C18 C19 N6 -177.9(6)
C35 C34 C39 C38 1.0(8)
C40 C34 C39 C38 -179.1(5)
C37 C38 C39 C34 -0.9(9)
N8 N7 C30 C29 0.3(8)
C31 N7 C30 C29 -179.5(6)
N9 C29 C30 N7 -0.4(8)
C23 C29 C30 N7 -178.6(6)
O2 C21 C22 Cl2 61.1(8)
C20 C21 C22 Cl2 -173.0(5)
C34 C35 C36 C37 0.0(9)
C13 C14 C15 C16 -0.1(11)
C28 C23 C24 C25 0.7(11)
C29 C23 C24 C25 -179.2(8)
N11 N10 C42 C43 67.5(7)
C41 N10 C42 C43 -109.2(7)
O4 C43 C42 N10 52.6(8)
C44 C43 C42 N10 178.7(5)
O1 C10 C11 Cl1 -62.7(6)
C9 C10 C11 Cl1 172.2(6)
C14 C15 C16 C17 0.1(11)
C12 C17 C16 C15 -0.5(10)
C6 C1 C2 C3 2.2(12)
C7 C1 C2 C3 -177.3(8)
C26 C27 C28 C23 -1.1(13)
C24 C23 C28 C27 0.0(11)
C29 C23 C28 C27 179.9(8)
C1 C2 C3 C4 -3.5(14)
C23 C24 C25 C26 -0.2(13)
C1 C6 C5 C4 1.6(15)
C24 C25 C26 C27 -0.9(13)
C28 C27 C26 C25 1.5(13)
C2 C3 C4 C5 3.7(15)
C6 C5 C4 C3 -2.8(15)
Cl3 C33 C32 O3 62.9(7)
Cl3 C33 C32 C31 -171.7(6)
N7 C31 C32 O3 -52.2(7)
N7 C31 C32 C33 -177.4(7)
C39 C38 C37 C36 0.3(10)
C35 C36 C37 C38 0.1(10)
